data_4079132
loop_
_publ_author_name
'Bruce, Michael I.'
'Costuas, Karine'
'Gendron, Fr\'ed\'eric'
'Halet, Jean-Fran\,cois'
'Jevric, Martyn'
'Skelton, Brian W.'

_publ_section_title
;
 Oxidative Dimerization of Aryldiynyl--Ruthenium Complexes
;
_journal_issue 18
_journal_name_full Organometallics
_journal_page_first 6555
_journal_paper_doi 10.1021/om3005146
_journal_volume 31
_journal_year 2012
_chemical_absolute_configuration ad
_chemical_formula_moiety 'C90 H76 Fe2 P4 Ru2, 2(As F6), 4(C6 H6)'
_chemical_formula_sum 'C114 H100 As2 F12 Fe2 P4 Ru2'
_chemical_formula_weight 2285.5
_chemical_name_systematic
;
 ?
;
_space_group_IT_number 7
_symmetry_cell_setting monoclinic
_symmetry_space_group_name_Hall 'P -2yc'
_symmetry_space_group_name_H-M 'P 1 c 1'
_atom_sites_solution_hydrogens geom
_atom_sites_solution_primary direct
_atom_sites_solution_secondary difmap
_audit_creation_date 2012-05-15T14:35:12-00:00
_audit_creation_method 'WinGX routine CIF_UPDATE'
_cell_angle_alpha 90
_cell_angle_beta 95.2700(10)
_cell_angle_gamma 90
_cell_formula_units_Z 2
_cell_length_a 15.93910(10)
_cell_length_b 11.76410(10)
_cell_length_c 26.1975(2)
_cell_measurement_reflns_used 24308
_cell_measurement_temperature 100(2)
_cell_measurement_theta_max 67.1169
_cell_measurement_theta_min 2.781
_cell_volume 4891.51(6)
_computing_cell_refinement
;
        CrysAlisPro, Oxford Diffraction Ltd.,
        Version 1.171.33.52 (release 06-11-2009 CrysAlis171 .NET)
        (compiled Nov  6 2009,16:24:50)
;
_computing_data_collection
;
        CrysAlisPro, Oxford Diffraction Ltd.,
        Version 1.171.33.52 (release 06-11-2009 CrysAlis171 .NET)
        (compiled Nov  6 2009,16:24:50)
;
_computing_data_reduction
;
        CrysAlisPro, Oxford Diffraction Ltd.,
        Version 1.171.33.52 (release 06-11-2009 CrysAlis171 .NET)
        (compiled Nov  6 2009,16:24:50)
;
_computing_molecular_graphics 'OrtepII (Johnson, C. K. (1976)'
_computing_publication_material 'WinGX Farrugia, L. J. (1999)'
_computing_structure_refinement 'SHELXL-97 (Sheldrick, 2008)'
_diffrn_ambient_temperature 100(2)
_diffrn_detector_area_resol_mean 10.4738
_diffrn_measured_fraction_theta_full 0.991
_diffrn_measured_fraction_theta_max 0.991
_diffrn_measurement_device_type
;
 Oxford Diffraction Gemini diffractometer
;
_diffrn_measurement_method '\f and \w scans'
_diffrn_orient_matrix_UB_11 0.0879844166
_diffrn_orient_matrix_UB_12 -0.0222128996
_diffrn_orient_matrix_UB_13 0.0275737482
_diffrn_orient_matrix_UB_21 0.0403547593
_diffrn_orient_matrix_UB_22 0.0275967154
_diffrn_orient_matrix_UB_23 -0.0497105891
_diffrn_orient_matrix_UB_31 0.0066067366
_diffrn_orient_matrix_UB_32 0.1259338621
_diffrn_orient_matrix_UB_33 0.015732781
_diffrn_radiation_monochromator graphite
_diffrn_radiation_type CuK\a
_diffrn_radiation_wavelength 1.54178
_diffrn_reflns_av_R_equivalents 0.0498
_diffrn_reflns_av_unetI/netI 0.0522
_diffrn_reflns_limit_h_max 19
_diffrn_reflns_limit_h_min -18
_diffrn_reflns_limit_k_max 13
_diffrn_reflns_limit_k_min -11
_diffrn_reflns_limit_l_max 31
_diffrn_reflns_limit_l_min -31
_diffrn_reflns_number 56958
_diffrn_reflns_theta_full 67.25
_diffrn_reflns_theta_max 67.25
_diffrn_reflns_theta_min 2.78
_exptl_absorpt_coefficient_mu 6.762
_exptl_absorpt_correction_T_max 1
_exptl_absorpt_correction_T_min 0.61665
_exptl_absorpt_correction_type multi-scan
_exptl_absorpt_process_details
;
        CrysAlis RED, Oxford Diffraction Ltd.,
        Version 1.171.32.5 (release 08-05-2007 CrysAlis171 .NET)
        (compiled May  8 2007,13:10:02)
        Empirical absorption correction using spherical harmonics,
 implemented in SCALE3 ABSPACK scaling algorithm.

;
_exptl_crystal_colour black
_exptl_crystal_density_diffrn 1.552
_exptl_crystal_density_method 'not measured'
_exptl_crystal_description plate
_exptl_crystal_F_000 2316
_exptl_crystal_size_max 0.21
_exptl_crystal_size_mid 0.09
_exptl_crystal_size_min 0.015
_refine_diff_density_max 0.802
_refine_diff_density_min -0.386
_refine_diff_density_rms 0.066
_refine_ls_abs_structure_details 'Flack H D (1983), Acta Cryst. A39, 876-881'
_refine_ls_abs_structure_Flack -0.015(4)
_refine_ls_extinction_method none
_refine_ls_goodness_of_fit_ref 0.929
_refine_ls_hydrogen_treatment constr
_refine_ls_matrix_type full
_refine_ls_number_parameters 1379
_refine_ls_number_reflns 16616
_refine_ls_number_restraints 585
_refine_ls_restrained_S_all 0.952
_refine_ls_R_factor_all 0.0436
_refine_ls_R_factor_gt 0.0338
_refine_ls_shift/su_max 0.008
_refine_ls_shift/su_mean 0
_refine_ls_structure_factor_coef Fsqd
_refine_ls_weighting_details 'calc w=1/[\s^2^(Fo^2^)+(0.0426P)^2^] where P=(Fo^2^+2Fc^2^)/3'
_refine_ls_weighting_scheme calc
_refine_ls_wR_factor_gt 0.0716
_refine_ls_wR_factor_ref 0.0746
_reflns_number_gt 13558
_reflns_number_total 16616
_reflns_threshold_expression I>2\s(I)
_cod_data_source_file om3005146_si_002.cif
_cod_data_source_block br1398
_cod_original_sg_symbol_Hall p_-2yc
_cod_database_code 4079132

loop_
_symmetry_equiv_pos_as_xyz
'x, y, z'
'x, -y, z+1/2'

loop_
_atom_site_label
_atom_site_type_symbol
_atom_site_fract_x
_atom_site_fract_y
_atom_site_fract_z
_atom_site_U_iso_or_equiv
_atom_site_adp_type
_atom_site_occupancy
_atom_site_symmetry_multiplicity
_atom_site_calc_flag
_atom_site_refinement_flags
_atom_site_disorder_assembly
_atom_site_disorder_group
Ru1 Ru 0.499935(17) 0.52181(3) 0.499993(12) 0.02962(7) Uani 1 1 d . . .
Ru2 Ru 0.964321(18) 0.63131(3) 0.478988(13) 0.03325(8) Uani 1 1 d . . .
Fe4 Fe 0.61828(5) 0.72870(7) 0.70965(3) 0.04293(19) Uani 1 1 d . A .
P1 P 0.58042(6) 0.37636(10) 0.47362(4) 0.0306(2) Uani 1 1 d . . .
C111 C 0.5352(3) 0.2836(4) 0.42216(16) 0.0323(10) Uani 1 1 d . . .
C112 C 0.4647(3) 0.3184(4) 0.39056(17) 0.0381(11) Uani 1 1 d . . .
H112 H 0.4382 0.3883 0.3974 0.046 Uiso 1 1 calc R . .
C113 C 0.4324(3) 0.2523(4) 0.34915(17) 0.0409(11) Uani 1 1 d . . .
H113 H 0.3847 0.2775 0.3277 0.049 Uiso 1 1 calc R . .
C114 C 0.4704(3) 0.1497(4) 0.33954(17) 0.0407(11) Uani 1 1 d . . .
H114 H 0.4488 0.1038 0.3115 0.049 Uiso 1 1 calc R . .
C115 C 0.5401(3) 0.1144(4) 0.37101(17) 0.0408(11) Uani 1 1 d . . .
H115 H 0.5657 0.0436 0.3645 0.049 Uiso 1 1 calc R . .
C116 C 0.5734(3) 0.1808(4) 0.41205(17) 0.0366(10) Uani 1 1 d . . .
H116 H 0.6218 0.1561 0.433 0.044 Uiso 1 1 calc R . .
C121 C 0.6241(3) 0.2803(4) 0.52336(16) 0.0325(10) Uani 1 1 d . . .
C122 C 0.7088(3) 0.2751(4) 0.53990(18) 0.0421(11) Uani 1 1 d . . .
H122 H 0.7481 0.3168 0.5222 0.051 Uiso 1 1 calc R . .
C123 C 0.7372(3) 0.2100(4) 0.58189(19) 0.0482(13) Uani 1 1 d . . .
H123 H 0.7955 0.2092 0.5934 0.058 Uiso 1 1 calc R . .
C124 C 0.6819(3) 0.1465(4) 0.60704(19) 0.0480(13) Uani 1 1 d . . .
H124 H 0.702 0.101 0.6355 0.058 Uiso 1 1 calc R . .
C125 C 0.5979(3) 0.1486(5) 0.59125(19) 0.0480(13) Uani 1 1 d . . .
H125 H 0.5595 0.1052 0.609 0.058 Uiso 1 1 calc R . .
C126 C 0.5680(3) 0.2149(4) 0.54885(18) 0.0434(12) Uani 1 1 d . . .
H126 H 0.5096 0.2152 0.5375 0.052 Uiso 1 1 calc R . .
C10 C 0.6705(3) 0.4393(4) 0.44568(16) 0.0321(10) Uani 1 1 d . . .
H10A H 0.7095 0.4744 0.4728 0.039 Uiso 1 1 calc R . .
H10B H 0.7016 0.3802 0.4282 0.039 Uiso 1 1 calc R . .
C20 C 0.6365(3) 0.5295(4) 0.40720(15) 0.0333(10) Uani 1 1 d . . .
H20A H 0.6087 0.4924 0.3762 0.04 Uiso 1 1 calc R . .
H20B H 0.6834 0.5767 0.3968 0.04 Uiso 1 1 calc R . .
P2 P 0.55965(7) 0.61994(10) 0.43742(4) 0.0308(2) Uani 1 1 d . . .
C211 C 0.6181(3) 0.7514(3) 0.45429(16) 0.0314(10) Uani 1 1 d . . .
C212 C 0.6259(3) 0.7934(4) 0.50372(17) 0.0376(11) Uani 1 1 d . . .
H212 H 0.6009 0.754 0.5301 0.045 Uiso 1 1 calc R . .
C213 C 0.6703(3) 0.8932(4) 0.51481(19) 0.0462(12) Uani 1 1 d . . .
H213 H 0.6752 0.9217 0.5489 0.055 Uiso 1 1 calc R . .
C214 C 0.7071(3) 0.9514(4) 0.4776(2) 0.0472(13) Uani 1 1 d . . .
H214 H 0.7375 1.0194 0.4858 0.057 Uiso 1 1 calc R . .
C215 C 0.6999(3) 0.9101(4) 0.4272(2) 0.0439(12) Uani 1 1 d . . .
H215 H 0.7255 0.9497 0.4011 0.053 Uiso 1 1 calc R . .
C216 C 0.6550(3) 0.8108(4) 0.41585(19) 0.0403(11) Uani 1 1 d . . .
H216 H 0.6492 0.7829 0.3817 0.048 Uiso 1 1 calc R . .
C221 C 0.4857(3) 0.6696(4) 0.38401(16) 0.0362(10) Uani 1 1 d . . .
C222 C 0.4478(3) 0.7748(4) 0.38799(19) 0.0456(12) Uani 1 1 d . . .
H222 H 0.4622 0.8213 0.4171 0.055 Uiso 1 1 calc R . .
C223 C 0.3891(3) 0.8120(5) 0.3496(2) 0.0516(13) Uani 1 1 d . . .
H223 H 0.3625 0.8837 0.3526 0.062 Uiso 1 1 calc R . .
C224 C 0.3691(3) 0.7460(5) 0.30726(19) 0.0492(13) Uani 1 1 d . . .
H224 H 0.3299 0.7732 0.2805 0.059 Uiso 1 1 calc R . .
C225 C 0.4044(3) 0.6420(5) 0.30300(18) 0.0483(13) Uani 1 1 d . . .
H225 H 0.3888 0.596 0.2739 0.058 Uiso 1 1 calc R . .
C226 C 0.4638(3) 0.6026(4) 0.34126(17) 0.0425(11) Uani 1 1 d . . .
H226 H 0.4891 0.5301 0.3381 0.051 Uiso 1 1 calc R . .
C1 C 0.5962(2) 0.5413(4) 0.54844(15) 0.0297(9) Uani 1 1 d . . .
C2 C 0.6578(3) 0.5470(4) 0.58115(17) 0.0350(10) Uani 1 1 d . . .
C3 C 0.7251(3) 0.5535(4) 0.61600(17) 0.0384(11) Uani 1 1 d . . .
C4 C 0.7396(3) 0.5682(4) 0.67115(17) 0.0420(11) Uani 1 1 d . A .
C5 C 0.8264(3) 0.5770(4) 0.66949(17) 0.0385(11) Uani 1 1 d . . .
C6 C 0.8177(3) 0.5656(4) 0.61361(18) 0.0406(11) Uani 1 1 d . A .
C7 C 0.8689(3) 0.5723(4) 0.57539(18) 0.0388(11) Uani 1 1 d . . .
C8 C 0.9124(3) 0.5895(4) 0.53858(17) 0.0346(10) Uani 1 1 d . A .
P3 P 1.04635(7) 0.75225(10) 0.52971(4) 0.0337(3) Uani 1 1 d . . .
C311 C 0.9980(3) 0.8369(4) 0.57799(18) 0.0376(11) Uani 1 1 d . . .
C312 C 0.9126(3) 0.8613(4) 0.57240(19) 0.0438(12) Uani 1 1 d . . .
H312 H 0.8785 0.8348 0.5432 0.053 Uiso 1 1 calc R . .
C313 C 0.8768(3) 0.9251(4) 0.6098(2) 0.0543(14) Uani 1 1 d . . .
H313 H 0.8182 0.9418 0.606 0.065 Uiso 1 1 calc R . .
C314 C 0.9258(4) 0.9636(5) 0.6520(2) 0.0568(14) Uani 1 1 d . . .
H314 H 0.901 1.0066 0.6774 0.068 Uiso 1 1 calc R . .
C315 C 1.0106(4) 0.9403(5) 0.6579(2) 0.0594(15) Uani 1 1 d . . .
H315 H 1.0441 0.9669 0.6873 0.071 Uiso 1 1 calc R . .
C316 C 1.1810(3) 0.8425(5) 0.4805(2) 0.0595(16) Uani 1 1 d . . .
H316 H 1.2142 0.7825 0.496 0.071 Uiso 1 1 calc R . .
C319 C 1.0472(3) 0.8780(4) 0.62080(17) 0.0455(12) Uani 1 1 d . . .
H319 H 1.106 0.8633 0.6246 0.055 Uiso 1 1 calc R . .
C321 C 1.0995(3) 0.8560(4) 0.49296(18) 0.0416(11) Uani 1 1 d . . .
C322 C 1.0537(3) 0.9477(4) 0.47124(17) 0.0427(12) Uani 1 1 d . . .
H322 H 0.9974 0.9596 0.4792 0.051 Uiso 1 1 calc R . .
C323 C 1.0894(3) 1.0217(5) 0.43821(19) 0.0531(13) Uani 1 1 d . . .
H323 H 1.0585 1.0853 0.4243 0.064 Uiso 1 1 calc R . .
C324 C 1.1697(4) 1.0021(6) 0.4258(3) 0.0721(18) Uani 1 1 d . . .
H324 H 1.1937 1.0513 0.4024 0.087 Uiso 1 1 calc R . .
C325 C 1.2156(4) 0.9130(5) 0.4466(3) 0.082(2) Uani 1 1 d . . .
H325 H 1.2712 0.8999 0.4375 0.098 Uiso 1 1 calc R . .
C30 C 1.1288(3) 0.6717(4) 0.56847(18) 0.0385(11) Uani 1 1 d . . .
H30A H 1.1759 0.7232 0.58 0.046 Uiso 1 1 calc R . .
H30B H 1.1053 0.6406 0.5993 0.046 Uiso 1 1 calc R . .
C40 C 1.1615(3) 0.5745(4) 0.53710(18) 0.0371(10) Uani 1 1 d . . .
H40A H 1.1877 0.516 0.5606 0.044 Uiso 1 1 calc R . .
H40B H 1.2053 0.6038 0.5161 0.044 Uiso 1 1 calc R . .
P4 P 1.07567(7) 0.50919(10) 0.49460(4) 0.0341(3) Uani 1 1 d . . .
C411 C 1.1305(3) 0.4715(4) 0.43796(17) 0.0363(10) Uani 1 1 d . . .
C412 C 1.1598(3) 0.5606(5) 0.40963(19) 0.0468(13) Uani 1 1 d . . .
H412 H 1.1513 0.6369 0.42 0.056 Uiso 1 1 calc R . .
C413 C 1.2013(3) 0.5393(6) 0.3663(2) 0.0584(16) Uani 1 1 d . . .
H413 H 1.2203 0.6002 0.3465 0.07 Uiso 1 1 calc R . .
C414 C 1.2147(3) 0.4269(6) 0.3523(2) 0.0582(15) Uani 1 1 d . . .
H414 H 1.2439 0.4108 0.3231 0.07 Uiso 1 1 calc R . .
C415 C 1.1861(4) 0.3401(6) 0.3805(2) 0.0628(16) Uani 1 1 d . . .
H415 H 1.1956 0.2637 0.3709 0.075 Uiso 1 1 calc R . .
C416 C 1.1433(3) 0.3626(5) 0.42285(18) 0.0465(12) Uani 1 1 d . . .
H416 H 1.1225 0.3013 0.4417 0.056 Uiso 1 1 calc R . .
C421 C 1.0536(3) 0.3716(4) 0.52196(17) 0.0399(11) Uani 1 1 d . . .
C422 C 1.1158(3) 0.3053(4) 0.55007(19) 0.0454(12) Uani 1 1 d . . .
H422 H 1.1714 0.334 0.5565 0.054 Uiso 1 1 calc R . .
C423 C 1.0965(3) 0.1996(4) 0.5682(2) 0.0510(14) Uani 1 1 d . . .
H423 H 1.1387 0.1567 0.5876 0.061 Uiso 1 1 calc R . .
C424 C 1.0178(3) 0.1560(4) 0.5587(2) 0.0500(13) Uani 1 1 d . . .
H424 H 1.0052 0.0829 0.5714 0.06 Uiso 1 1 calc R . .
C425 C 0.9554(3) 0.2179(4) 0.5303(2) 0.0491(13) Uani 1 1 d . . .
H425 H 0.9005 0.1868 0.5231 0.059 Uiso 1 1 calc R . .
C426 C 0.9739(3) 0.3251(4) 0.51272(18) 0.0406(11) Uani 1 1 d . . .
H426 H 0.9309 0.3677 0.4939 0.049 Uiso 1 1 calc R . .
C101 C 0.4045(3) 0.5720(6) 0.5528(2) 0.0583(16) Uani 1 1 d . . .
H101 H 0.4199 0.6082 0.5847 0.07 Uiso 1 1 calc R . .
C102 C 0.3850(3) 0.6245(5) 0.5060(3) 0.0573(16) Uani 1 1 d . . .
H102 H 0.3854 0.7041 0.4997 0.069 Uiso 1 1 calc R . .
C103 C 0.3648(3) 0.5408(6) 0.4698(2) 0.0545(15) Uani 1 1 d . . .
H103 H 0.3481 0.5526 0.4345 0.065 Uiso 1 1 calc R . .
C104 C 0.3731(3) 0.4409(5) 0.4934(2) 0.0518(14) Uani 1 1 d . . .
H104 H 0.3638 0.3692 0.4772 0.062 Uiso 1 1 calc R . .
C105 C 0.3969(3) 0.4562(5) 0.5441(2) 0.0583(16) Uani 1 1 d . . .
H105 H 0.4067 0.398 0.569 0.07 Uiso 1 1 calc R . .
C201 C 0.8989(3) 0.7573(4) 0.42543(17) 0.0440(12) Uani 1 1 d . . .
H201 H 0.895 0.8354 0.4341 0.053 Uiso 1 1 calc R . .
C202 C 0.9632(3) 0.7065(5) 0.39981(18) 0.0503(14) Uani 1 1 d . . .
H202 H 1.0102 0.7447 0.3878 0.06 Uiso 1 1 calc R . .
C203 C 0.9462(3) 0.5924(5) 0.39515(19) 0.0548(14) Uani 1 1 d . . .
H203 H 0.9802 0.5378 0.3801 0.066 Uiso 1 1 calc R . .
C204 C 0.8698(3) 0.5695(5) 0.4165(2) 0.0496(13) Uani 1 1 d . . .
H204 H 0.8426 0.4978 0.4175 0.06 Uiso 1 1 calc R . .
C205 C 0.8416(3) 0.6720(4) 0.4358(2) 0.0427(12) Uani 1 1 d . . .
H205 H 0.7923 0.682 0.4531 0.051 Uiso 1 1 calc R . .
C401 C 0.6824(3) 0.5811(5) 0.71093(17) 0.0434(12) Uani 1 1 d . . .
C402 C 0.6999(3) 0.6413(5) 0.75807(19) 0.0577(15) Uani 1 1 d . A .
H402 H 0.7535 0.6683 0.7717 0.069 Uiso 1 1 calc R . .
C403 C 0.6232(3) 0.6536(5) 0.78100(19) 0.0531(14) Uani 1 1 d . . .
H403 H 0.6168 0.6878 0.8132 0.064 Uiso 1 1 calc R A .
C404 C 0.5579(3) 0.6058(4) 0.74745(18) 0.0444(12) Uani 1 1 d . A .
H404 H 0.4999 0.604 0.7532 0.053 Uiso 1 1 calc R . .
C405 C 0.5931(3) 0.5611(4) 0.70387(17) 0.0405(11) Uani 1 1 d . A .
H405 H 0.5633 0.5247 0.6754 0.049 Uiso 1 1 calc R . .
C406 C 0.6531(4) 0.8270(5) 0.6510(2) 0.0620(15) Uani 1 1 d U . .
H406 H 0.6933 0.807 0.6279 0.074 Uiso 1 1 calc R A .
C407 C 0.6704(5) 0.8850(5) 0.6978(3) 0.0792(17) Uani 1 1 d U A .
H407 H 0.7238 0.9116 0.712 0.095 Uiso 1 1 calc R . .
C408 C 0.5913(5) 0.8964(5) 0.7202(3) 0.0859(18) Uani 1 1 d U . .
H408 H 0.583 0.9312 0.752 0.103 Uiso 1 1 calc R A .
C409 C 0.5287(5) 0.8459(5) 0.6858(3) 0.0846(18) Uani 1 1 d U A .
H409 H 0.4703 0.8413 0.6903 0.101 Uiso 1 1 calc R . .
C400 C 0.5672(4) 0.8041(5) 0.6444(3) 0.0652(15) Uani 1 1 d U A .
H400 H 0.5391 0.7657 0.6158 0.078 Uiso 1 1 calc R . .
Fe5 Fe 0.99572(9) 0.49558(14) 0.72149(5) 0.0378(4) Uani 0.636(3) 1 d PD A 1
C501 C 0.8962(5) 0.6000(7) 0.7062(4) 0.033(3) Uani 0.636(3) 1 d PDU A 1
C502 C 0.9087(6) 0.5785(9) 0.7609(4) 0.049(4) Uani 0.636(3) 1 d PDU A 1
H502 H 0.8687 0.5465 0.7815 0.058 Uiso 0.636(3) 1 calc PR A 1
C503 C 0.9902(4) 0.6135(8) 0.7776(3) 0.0366(18) Uani 0.636(3) 1 d PDU A 1
H503 H 1.0159 0.6066 0.8117 0.044 Uiso 0.636(3) 1 calc PR A 1
C504 C 1.0282(5) 0.6605(7) 0.7361(3) 0.0451(19) Uani 0.636(3) 1 d PDU A 1
H504 H 1.083 0.6928 0.7376 0.054 Uiso 0.636(3) 1 calc PR A 1
C505 C 0.9719(5) 0.6516(7) 0.6924(3) 0.043(2) Uani 0.636(3) 1 d PDU A 1
H505 H 0.9821 0.6758 0.6589 0.051 Uiso 0.636(3) 1 calc PR A 1
C506 C 0.9887(6) 0.3574(8) 0.6715(4) 0.065(2) Uani 0.636(3) 1 d PDU A 1
H506 H 0.9502 0.3469 0.6419 0.078 Uiso 0.636(3) 1 calc PR A 1
C507 C 0.9805(7) 0.3241(8) 0.7239(4) 0.074(3) Uani 0.636(3) 1 d PDU A 1
H507 H 0.9334 0.2864 0.7359 0.089 Uiso 0.636(3) 1 calc PR A 1
C508 C 1.0546(5) 0.3573(7) 0.7544(3) 0.060(2) Uani 0.636(3) 1 d PDU A 1
H508 H 1.0648 0.3429 0.7902 0.072 Uiso 0.636(3) 1 calc PR A 1
C509 C 1.1092(6) 0.4123(8) 0.7260(3) 0.063(2) Uani 0.636(3) 1 d PDU A 1
H509 H 1.1621 0.4447 0.7378 0.076 Uiso 0.636(3) 1 calc PR A 1
C500 C 1.0715(6) 0.4113(8) 0.6760(3) 0.061(2) Uani 0.636(3) 1 d PDU A 1
H500 H 1.0969 0.4423 0.6477 0.073 Uiso 0.636(3) 1 calc PR A 1
Fe6 Fe 0.96759(18) 0.4423(3) 0.71296(10) 0.0498(8) Uani 0.364(3) 1 d PD A 2
C601 C 0.9037(9) 0.5910(12) 0.7006(7) 0.049(8) Uani 0.364(3) 1 d PDU A 2
C602 C 0.9082(8) 0.5617(12) 0.7546(6) 0.028(5) Uani 0.364(3) 1 d PDU A 2
H602 H 0.8619 0.5515 0.7746 0.034 Uiso 0.364(3) 1 calc PR A 2
C603 C 0.9943(9) 0.5511(14) 0.7718(5) 0.055(5) Uani 0.364(3) 1 d PDU A 2
H603 H 1.0162 0.5292 0.8053 0.066 Uiso 0.364(3) 1 calc PR A 2
C604 C 1.0420(8) 0.5786(13) 0.7311(5) 0.063(4) Uani 0.364(3) 1 d PDU A 2
H604 H 1.1018 0.5816 0.7329 0.075 Uiso 0.364(3) 1 calc PR A 2
C605 C 0.9884(8) 0.6003(12) 0.6879(5) 0.046(4) Uani 0.364(3) 1 d PDU A 2
H605 H 1.0051 0.6186 0.655 0.056 Uiso 0.364(3) 1 calc PR A 2
C606 C 0.9297(11) 0.3250(12) 0.6560(5) 0.076(4) Uani 0.364(3) 1 d PDU A 2
H606 H 0.8989 0.3384 0.6238 0.092 Uiso 0.364(3) 1 calc PR A 2
C607 C 0.8978(10) 0.2960(11) 0.7017(6) 0.075(4) Uani 0.364(3) 1 d PDU A 2
H607 H 0.8398 0.2858 0.7061 0.09 Uiso 0.364(3) 1 calc PR A 2
C608 C 0.9662(11) 0.2835(12) 0.7417(6) 0.080(4) Uani 0.364(3) 1 d PDU A 2
H608 H 0.9608 0.2675 0.7768 0.096 Uiso 0.364(3) 1 calc PR A 2
C609 C 1.0395(11) 0.2989(13) 0.7197(6) 0.087(4) Uani 0.364(3) 1 d PDU A 2
H609 H 1.0945 0.2898 0.7363 0.104 Uiso 0.364(3) 1 calc PR A 2
C600 C 1.0198(11) 0.3307(14) 0.6677(6) 0.079(4) Uani 0.364(3) 1 d PDU A 2
H600 H 1.0594 0.3521 0.6445 0.094 Uiso 0.364(3) 1 calc PR A 2
C511 C 0.4348(4) 0.9493(5) 0.5286(2) 0.0648(15) Uani 1 1 d DU . .
H511 H 0.4738 0.8891 0.536 0.078 Uiso 1 1 calc R . .
C512 C 0.3757(4) 0.9718(6) 0.5619(2) 0.0757(17) Uani 1 1 d DU . .
H512 H 0.3727 0.9271 0.5919 0.091 Uiso 1 1 calc R . .
C513 C 0.3201(5) 1.0614(6) 0.5510(2) 0.089(2) Uani 1 1 d DU . .
H513 H 0.2796 1.079 0.5743 0.107 Uiso 1 1 calc R . .
C514 C 0.3228(4) 1.1257(6) 0.5067(2) 0.0807(18) Uani 1 1 d DU . .
H514 H 0.2845 1.1867 0.4993 0.097 Uiso 1 1 calc R . .
C515 C 0.3827(4) 1.0985(5) 0.4738(2) 0.0741(17) Uani 1 1 d DU . .
H515 H 0.3853 1.1404 0.443 0.089 Uiso 1 1 calc R . .
C516 C 0.4386(4) 1.0111(5) 0.4854(2) 0.0684(16) Uani 1 1 d DU . .
H516 H 0.4803 0.9941 0.4629 0.082 Uiso 1 1 calc R . .
C611 C 0.4152(4) 0.8733(5) 0.1822(2) 0.0706(17) Uani 1 1 d DU . .
H611 H 0.4643 0.9193 0.1859 0.085 Uiso 1 1 calc R . .
C612 C 0.3388(5) 0.9239(7) 0.1865(2) 0.092(2) Uani 1 1 d DU . .
H612 H 0.3353 1.0029 0.1935 0.11 Uiso 1 1 calc R . .
C613 C 0.2654(5) 0.8562(7) 0.1802(2) 0.097(2) Uani 1 1 d DU . .
H613 H 0.2111 0.888 0.1824 0.116 Uiso 1 1 calc R . .
C614 C 0.2758(4) 0.7417(6) 0.1707(2) 0.0826(19) Uani 1 1 d DU . .
H614 H 0.2273 0.6945 0.1664 0.099 Uiso 1 1 calc R . .
C615 C 0.3537(5) 0.6936(7) 0.1672(2) 0.089(2) Uani 1 1 d DU . .
H615 H 0.3587 0.6145 0.1609 0.106 Uiso 1 1 calc R . .
C616 C 0.4242(5) 0.7611(6) 0.1731(2) 0.0817(19) Uani 1 1 d DU . .
H616 H 0.4785 0.7295 0.1707 0.098 Uiso 1 1 calc R . .
C711 C 0.7810(4) 0.8333(6) 0.3041(3) 0.093(2) Uani 1 1 d DU . .
H711 H 0.8317 0.8728 0.3144 0.112 Uiso 1 1 calc R . .
C712 C 0.7794(5) 0.7178(7) 0.3029(3) 0.101(2) Uani 1 1 d DU . .
H712 H 0.8295 0.6775 0.314 0.121 Uiso 1 1 calc R . .
C713 C 0.7090(4) 0.6575(7) 0.2865(3) 0.091(2) Uani 1 1 d DU . .
H713 H 0.7099 0.5767 0.2866 0.11 Uiso 1 1 calc R . .
C714 C 0.6375(4) 0.7145(5) 0.2702(2) 0.0729(17) Uani 1 1 d DU . .
H714 H 0.5889 0.6736 0.2571 0.087 Uiso 1 1 calc R . .
C715 C 0.6350(4) 0.8322(5) 0.2725(3) 0.0784(18) Uani 1 1 d DU . .
H715 H 0.5842 0.8716 0.2621 0.094 Uiso 1 1 calc R . .
C716 C 0.7070(4) 0.8925(6) 0.2900(3) 0.091(2) Uani 1 1 d DU . .
H716 H 0.7057 0.9731 0.2923 0.109 Uiso 1 1 calc R . .
C811 C 0.0259(6) 0.9721(8) 0.8045(4) 0.072(3) Uani 0.636(3) 1 d PDU A 1
H811 H -0.0293 0.9694 0.8155 0.086 Uiso 0.636(3) 1 calc PR A 1
C812 C 0.0694(7) 0.8730(10) 0.7991(4) 0.085(4) Uani 0.636(3) 1 d PDU A 1
H812 H 0.0438 0.8019 0.8052 0.102 Uiso 0.636(3) 1 calc PR A 1
C813 C 0.1504(7) 0.8771(10) 0.7847(4) 0.072(4) Uani 0.636(3) 1 d PDU A 1
H813 H 0.1799 0.8084 0.7798 0.086 Uiso 0.636(3) 1 calc PR A 1
C814 C 0.1882(8) 0.9780(10) 0.7776(5) 0.092(4) Uani 0.636(3) 1 d PDU A 1
H814 H 0.2454 0.9796 0.7701 0.11 Uiso 0.636(3) 1 calc PR A 1
C815 C 0.1442(6) 1.0804(10) 0.7813(4) 0.088(3) Uani 0.636(3) 1 d PDU A 1
H815 H 0.1699 1.1512 0.775 0.106 Uiso 0.636(3) 1 calc PR A 1
C816 C 0.0608(7) 1.0748(8) 0.7944(4) 0.075(3) Uani 0.636(3) 1 d PDU A 1
H816 H 0.0287 1.1425 0.7963 0.09 Uiso 0.636(3) 1 calc PR A 1
C821 C 0.0354(10) 1.0374(11) 0.8112(6) 0.063(3) Uani 0.364(3) 1 d PDU A 2
H821 H -0.0227 1.0505 0.8141 0.075 Uiso 0.364(3) 1 calc PR A 2
C822 C 0.0649(8) 0.9298(12) 0.7985(6) 0.051(3) Uani 0.364(3) 1 d PDU A 2
H822 H 0.0276 0.8667 0.7952 0.062 Uiso 0.364(3) 1 calc PR A 2
C823 C 0.1501(8) 0.9163(11) 0.7907(6) 0.033(3) Uani 0.364(3) 1 d PDU A 2
H823 H 0.1705 0.8428 0.7833 0.04 Uiso 0.364(3) 1 calc PR A 2
C824 C 0.2049(10) 1.0073(11) 0.7935(7) 0.055(3) Uani 0.364(3) 1 d PDU A 2
H824 H 0.2603 0.999 0.7833 0.066 Uiso 0.364(3) 1 calc PR A 2
C825 C 0.1784(8) 1.1109(13) 0.8113(7) 0.070(3) Uani 0.364(3) 1 d PDU A 2
H825 H 0.217 1.1718 0.8179 0.084 Uiso 0.364(3) 1 calc PR A 2
C826 C 0.0941(8) 1.1238(14) 0.8193(7) 0.075(3) Uani 0.364(3) 1 d PDU A 2
H826 H 0.0758 1.1953 0.8309 0.09 Uiso 0.364(3) 1 calc PR A 2
As1 As 0.83980(3) 0.19222(5) 0.37577(2) 0.04438(13) Uani 1 1 d . . .
F11 F 0.81205(19) 0.2095(3) 0.43730(11) 0.0683(10) Uani 1 1 d . . .
F12 F 0.93942(18) 0.2404(3) 0.39431(12) 0.0677(9) Uani 1 1 d . . .
F13 F 0.86510(19) 0.1770(3) 0.31377(11) 0.0600(8) Uani 1 1 d . . .
F14 F 0.80793(19) 0.3302(2) 0.36237(11) 0.0546(7) Uani 1 1 d . . .
F15 F 0.73909(17) 0.1453(3) 0.35624(12) 0.0573(8) Uani 1 1 d . . .
F16 F 0.8710(2) 0.0543(3) 0.39032(15) 0.0747(10) Uani 1 1 d . . .
As2 As 0.29976(3) 0.66616(6) 0.68814(2) 0.05544(17) Uani 1 1 d . . .
F21 F 0.3463(2) 0.7703(4) 0.72812(12) 0.0888(13) Uani 1 1 d . . .
F22 F 0.3142(3) 0.7451(4) 0.63578(14) 0.1035(15) Uani 1 1 d . . .
F23 F 0.2039(2) 0.7238(4) 0.69226(19) 0.0966(13) Uani 1 1 d . . .
F24 F 0.2538(2) 0.5623(3) 0.64810(12) 0.0671(9) Uani 1 1 d . . .
F25 F 0.3945(2) 0.6011(6) 0.68138(17) 0.145(2) Uani 1 1 d . . .
F26 F 0.2899(4) 0.5811(4) 0.73942(14) 0.142(2) Uani 1 1 d . . .

loop_
_atom_site_aniso_label
_atom_site_aniso_U_11
_atom_site_aniso_U_22
_atom_site_aniso_U_33
_atom_site_aniso_U_23
_atom_site_aniso_U_13
_atom_site_aniso_U_12
Ru1 0.02669(15) 0.03312(17) 0.02815(16) -0.00269(16) -0.00226(12) 0.00337(15)
Ru2 0.02744(15) 0.03324(18) 0.03751(18) -0.00060(16) -0.00546(13) 0.00086(15)
Fe4 0.0397(4) 0.0489(5) 0.0407(4) -0.0092(4) 0.0064(3) -0.0063(3)
P1 0.0289(5) 0.0325(6) 0.0295(5) -0.0020(5) -0.0032(4) 0.0026(5)
C111 0.034(2) 0.032(2) 0.031(2) 0.0004(19) 0.0021(17) 0.0010(18)
C112 0.034(2) 0.040(3) 0.040(3) -0.005(2) -0.0007(19) 0.005(2)
C113 0.032(2) 0.057(3) 0.033(2) -0.006(2) -0.0025(18) 0.002(2)
C114 0.047(3) 0.043(3) 0.033(2) -0.010(2) 0.002(2) -0.007(2)
C115 0.040(2) 0.039(3) 0.043(3) -0.012(2) 0.006(2) -0.003(2)
C116 0.037(2) 0.038(3) 0.034(2) -0.005(2) -0.0004(18) 0.003(2)
C121 0.035(2) 0.029(2) 0.033(2) -0.0048(19) 0.0001(18) 0.0039(18)
C122 0.037(2) 0.042(3) 0.046(3) 0.005(2) -0.002(2) -0.001(2)
C123 0.039(3) 0.053(3) 0.051(3) 0.003(3) -0.008(2) 0.007(2)
C124 0.052(3) 0.046(3) 0.044(3) 0.004(2) -0.003(2) 0.012(2)
C125 0.051(3) 0.056(3) 0.038(3) 0.004(2) 0.007(2) 0.001(2)
C126 0.041(3) 0.045(3) 0.044(3) -0.004(2) 0.000(2) 0.004(2)
C10 0.031(2) 0.033(2) 0.032(2) -0.0016(19) 0.0012(17) 0.0057(18)
C20 0.034(2) 0.036(2) 0.029(2) -0.009(2) -0.0001(17) 0.0008(19)
P2 0.0302(5) 0.0347(6) 0.0266(5) -0.0022(5) -0.0030(4) 0.0039(5)
C211 0.031(2) 0.027(2) 0.035(2) 0.0039(19) -0.0052(17) 0.0019(17)
C212 0.039(2) 0.038(3) 0.035(2) -0.001(2) -0.0033(19) -0.002(2)
C213 0.056(3) 0.037(3) 0.042(3) -0.002(2) -0.012(2) -0.001(2)
C214 0.043(3) 0.028(3) 0.068(4) 0.005(2) -0.007(2) 0.002(2)
C215 0.038(2) 0.031(3) 0.063(3) 0.008(2) 0.002(2) 0.003(2)
C216 0.041(2) 0.033(3) 0.046(3) 0.006(2) 0.004(2) 0.012(2)
C221 0.033(2) 0.051(3) 0.024(2) 0.010(2) -0.0018(17) 0.001(2)
C222 0.044(3) 0.051(3) 0.040(3) -0.006(2) -0.001(2) 0.009(2)
C223 0.048(3) 0.058(3) 0.048(3) 0.005(3) -0.002(2) 0.015(2)
C224 0.040(3) 0.065(4) 0.040(3) 0.015(3) -0.013(2) -0.004(2)
C225 0.045(3) 0.062(4) 0.035(3) 0.006(2) -0.007(2) -0.003(3)
C226 0.040(2) 0.048(3) 0.039(3) 0.000(2) -0.0032(19) 0.005(2)
C1 0.024(2) 0.040(3) 0.024(2) -0.0067(19) -0.0048(16) 0.0011(18)
C2 0.040(2) 0.031(3) 0.034(2) -0.0032(19) 0.0042(19) 0.0069(18)
C3 0.035(2) 0.041(3) 0.037(2) -0.007(2) -0.0084(19) 0.0074(19)
C4 0.046(3) 0.047(3) 0.030(2) 0.000(2) -0.010(2) 0.008(2)
C5 0.044(3) 0.037(3) 0.033(2) -0.001(2) -0.0080(19) 0.010(2)
C6 0.038(2) 0.038(3) 0.044(3) -0.003(2) -0.005(2) 0.009(2)
C7 0.039(2) 0.035(3) 0.040(3) -0.007(2) -0.009(2) 0.007(2)
C8 0.034(2) 0.035(3) 0.035(2) -0.002(2) -0.0013(19) 0.0038(19)
P3 0.0314(5) 0.0330(6) 0.0352(6) 0.0001(5) -0.0059(4) 0.0006(5)
C311 0.041(2) 0.031(3) 0.041(3) 0.000(2) 0.001(2) 0.0013(19)
C312 0.038(2) 0.039(3) 0.053(3) -0.006(2) -0.003(2) 0.000(2)
C313 0.050(3) 0.041(3) 0.072(4) -0.005(3) 0.010(3) 0.005(2)
C314 0.062(3) 0.054(3) 0.057(3) -0.009(3) 0.017(3) 0.001(3)
C315 0.077(4) 0.061(4) 0.039(3) 0.002(3) -0.002(3) 0.011(3)
C316 0.041(3) 0.042(3) 0.096(5) 0.004(3) 0.008(3) 0.000(2)
C319 0.051(3) 0.051(3) 0.033(3) 0.001(2) -0.005(2) 0.011(2)
C321 0.039(2) 0.037(3) 0.048(3) -0.004(2) -0.002(2) -0.008(2)
C322 0.046(3) 0.042(3) 0.038(3) -0.002(2) -0.004(2) -0.005(2)
C323 0.062(3) 0.052(3) 0.043(3) 0.007(3) -0.007(2) -0.011(3)
C324 0.068(4) 0.067(4) 0.083(4) 0.010(3) 0.013(3) -0.025(3)
C325 0.059(4) 0.054(4) 0.138(6) 0.002(4) 0.042(4) -0.010(3)
C30 0.033(2) 0.033(2) 0.046(3) -0.002(2) -0.013(2) 0.004(2)
C40 0.026(2) 0.035(2) 0.048(3) -0.004(2) -0.0098(19) 0.0021(18)
P4 0.0274(5) 0.0378(7) 0.0361(6) -0.0039(5) -0.0029(4) -0.0009(5)
C411 0.027(2) 0.044(3) 0.037(2) 0.000(2) -0.0034(17) 0.0008(19)
C412 0.036(2) 0.059(3) 0.045(3) -0.002(3) -0.001(2) -0.001(2)
C413 0.034(3) 0.090(5) 0.048(3) 0.022(3) -0.010(2) -0.003(3)
C414 0.048(3) 0.085(4) 0.040(3) 0.001(3) -0.001(2) 0.010(3)
C415 0.062(3) 0.074(4) 0.052(3) -0.013(3) -0.001(3) 0.015(3)
C416 0.047(3) 0.052(3) 0.040(3) -0.005(2) -0.001(2) 0.003(2)
C421 0.036(2) 0.049(3) 0.033(2) -0.009(2) -0.0065(18) 0.014(2)
C422 0.039(3) 0.040(3) 0.055(3) -0.002(2) -0.007(2) 0.008(2)
C423 0.055(3) 0.039(3) 0.056(3) 0.002(2) -0.016(2) 0.010(2)
C424 0.065(3) 0.037(3) 0.046(3) 0.005(2) -0.007(2) -0.002(2)
C425 0.048(3) 0.038(3) 0.060(3) -0.001(2) -0.005(2) -0.002(2)
C426 0.035(2) 0.043(3) 0.043(3) 0.000(2) -0.0017(19) 0.009(2)
C101 0.034(3) 0.093(5) 0.050(3) -0.031(3) 0.011(2) -0.002(3)
C102 0.031(3) 0.047(3) 0.095(5) 0.005(3) 0.016(3) 0.008(2)
C103 0.025(2) 0.094(5) 0.043(3) 0.003(3) -0.006(2) 0.011(3)
C104 0.032(2) 0.052(3) 0.073(4) -0.020(3) 0.013(2) -0.003(2)
C105 0.029(2) 0.079(4) 0.067(4) 0.027(3) 0.010(2) 0.011(3)
C201 0.050(3) 0.043(3) 0.034(3) -0.004(2) -0.018(2) 0.000(2)
C202 0.043(3) 0.074(4) 0.031(3) 0.004(3) -0.010(2) -0.001(3)
C203 0.044(3) 0.074(4) 0.042(3) -0.017(3) -0.022(2) 0.018(3)
C204 0.034(3) 0.048(3) 0.063(3) -0.002(3) -0.022(2) 0.002(2)
C205 0.035(2) 0.036(3) 0.055(3) 0.001(2) -0.008(2) 0.002(2)
C401 0.040(2) 0.059(3) 0.029(2) 0.001(2) -0.0091(19) 0.010(2)
C402 0.040(3) 0.093(4) 0.039(3) -0.010(3) -0.005(2) 0.009(3)
C403 0.041(3) 0.085(4) 0.032(3) -0.003(3) -0.001(2) 0.012(3)
C404 0.041(3) 0.051(3) 0.040(3) 0.014(2) 0.000(2) 0.002(2)
C405 0.048(3) 0.040(3) 0.032(2) 0.002(2) -0.004(2) 0.002(2)
C406 0.084(3) 0.049(3) 0.058(3) -0.005(3) 0.032(3) -0.007(3)
C407 0.102(4) 0.061(3) 0.081(4) -0.020(3) 0.041(3) -0.037(3)
C408 0.123(4) 0.047(3) 0.096(4) -0.022(3) 0.060(3) -0.013(3)
C409 0.092(4) 0.049(3) 0.117(4) 0.018(3) 0.035(3) 0.009(3)
C400 0.077(3) 0.043(3) 0.076(3) 0.015(3) 0.013(3) 0.008(3)
Fe5 0.0299(7) 0.0530(10) 0.0296(7) 0.0037(6) -0.0021(5) 0.0046(6)
C501 0.024(4) 0.049(6) 0.025(5) -0.005(4) -0.001(3) 0.004(4)
C502 0.043(6) 0.066(7) 0.037(6) 0.005(5) 0.005(4) 0.009(5)
C503 0.028(3) 0.052(5) 0.028(4) -0.003(4) -0.005(3) 0.002(4)
C504 0.036(4) 0.057(5) 0.041(4) -0.002(4) -0.003(3) -0.009(4)
C505 0.045(4) 0.050(5) 0.032(4) -0.006(4) -0.001(3) 0.003(4)
C506 0.065(4) 0.061(4) 0.067(4) 0.005(4) -0.008(4) 0.031(4)
C507 0.066(5) 0.065(5) 0.089(5) 0.008(4) 0.000(4) 0.009(4)
C508 0.060(4) 0.061(4) 0.057(4) 0.012(4) -0.003(3) 0.018(4)
C509 0.055(4) 0.067(4) 0.066(4) 0.007(4) 0.000(4) 0.028(4)
C500 0.060(4) 0.069(4) 0.056(4) -0.005(4) 0.016(3) 0.024(4)
Fe6 0.0406(15) 0.066(2) 0.0435(15) 0.0139(14) 0.0068(12) 0.0076(14)
C601 0.043(10) 0.058(11) 0.046(10) 0.007(7) 0.003(7) 0.004(7)
C602 0.023(7) 0.039(8) 0.023(7) -0.011(6) 0.003(5) -0.004(6)
C603 0.047(7) 0.059(8) 0.058(8) -0.001(7) -0.001(6) -0.006(7)
C604 0.055(7) 0.078(8) 0.053(7) 0.015(7) -0.010(6) -0.014(7)
C605 0.043(7) 0.055(8) 0.042(7) -0.011(6) 0.003(5) -0.016(6)
C606 0.090(6) 0.066(6) 0.073(6) 0.004(5) 0.005(5) 0.009(5)
C607 0.086(6) 0.067(6) 0.072(6) 0.004(5) 0.008(5) 0.012(5)
C608 0.086(6) 0.081(6) 0.075(6) 0.021(6) 0.017(5) 0.016(6)
C609 0.095(6) 0.084(6) 0.084(6) 0.019(6) 0.017(6) 0.022(6)
C600 0.091(6) 0.076(6) 0.073(6) 0.006(6) 0.028(6) 0.019(6)
C511 0.070(3) 0.056(3) 0.068(3) -0.012(3) 0.002(3) 0.003(3)
C512 0.092(4) 0.083(4) 0.050(3) 0.002(3) 0.001(3) 0.018(3)
C513 0.105(4) 0.105(5) 0.057(3) -0.016(3) 0.011(3) 0.041(4)
C514 0.105(4) 0.071(4) 0.062(4) -0.014(3) -0.014(3) 0.025(3)
C515 0.097(4) 0.061(4) 0.063(3) -0.003(3) -0.003(3) -0.018(3)
C516 0.072(4) 0.060(3) 0.075(4) -0.016(3) 0.012(3) -0.013(3)
C611 0.087(4) 0.079(4) 0.044(3) 0.005(3) -0.002(3) -0.029(3)
C612 0.128(5) 0.099(5) 0.047(3) 0.015(3) 0.001(4) 0.003(4)
C613 0.101(5) 0.153(6) 0.034(3) 0.010(4) -0.008(3) 0.011(5)
C614 0.085(4) 0.130(5) 0.033(3) 0.000(3) 0.003(3) -0.054(4)
C615 0.124(5) 0.100(5) 0.044(3) -0.001(3) 0.020(3) -0.032(4)
C616 0.106(4) 0.094(4) 0.046(3) 0.011(3) 0.014(3) -0.017(4)
C711 0.078(4) 0.143(5) 0.055(3) 0.003(4) -0.014(3) -0.029(4)
C712 0.092(4) 0.140(5) 0.069(4) -0.008(4) -0.003(3) 0.040(4)
C713 0.110(4) 0.100(4) 0.062(3) -0.011(3) -0.003(3) 0.031(4)
C714 0.084(4) 0.068(3) 0.065(3) -0.001(3) -0.004(3) 0.005(3)
C715 0.084(4) 0.061(3) 0.082(4) 0.003(3) -0.034(3) 0.003(3)
C716 0.111(4) 0.085(4) 0.068(3) 0.021(3) -0.030(3) -0.028(3)
C811 0.070(6) 0.086(7) 0.060(5) 0.020(5) 0.012(5) 0.010(5)
C812 0.111(7) 0.076(7) 0.069(6) 0.012(6) 0.016(5) 0.006(6)
C813 0.080(6) 0.087(7) 0.049(6) 0.008(6) 0.010(5) 0.024(6)
C814 0.070(6) 0.122(8) 0.083(7) -0.003(7) 0.010(6) 0.019(6)
C815 0.091(7) 0.093(7) 0.084(6) -0.003(6) 0.027(6) -0.007(6)
C816 0.115(7) 0.054(5) 0.059(6) 0.001(5) 0.022(5) -0.005(5)
C821 0.066(6) 0.060(6) 0.065(6) -0.006(5) 0.024(5) -0.024(5)
C822 0.059(6) 0.046(6) 0.050(6) -0.005(5) 0.008(5) -0.018(5)
C823 0.046(5) 0.018(5) 0.034(5) -0.008(5) 0.003(4) -0.016(4)
C824 0.055(6) 0.055(6) 0.055(6) -0.003(5) 0.003(5) -0.013(5)
C825 0.065(6) 0.074(6) 0.072(6) -0.002(5) 0.008(5) -0.014(5)
C826 0.074(6) 0.078(6) 0.074(6) -0.001(5) 0.013(5) -0.010(5)
As1 0.0326(3) 0.0584(3) 0.0417(3) 0.0078(3) 0.0013(2) -0.0019(2)
F11 0.0496(17) 0.110(3) 0.0452(17) 0.0193(17) 0.0049(13) 0.0166(17)
F12 0.0379(16) 0.102(3) 0.0612(19) 0.0019(19) -0.0037(14) -0.0069(17)
F13 0.0510(17) 0.082(2) 0.0474(17) -0.0070(16) 0.0052(13) -0.0065(15)
F14 0.0657(18) 0.0540(18) 0.0425(16) -0.0009(14) -0.0039(13) -0.0065(14)
F15 0.0330(14) 0.0634(19) 0.075(2) -0.0010(17) 0.0010(13) 0.0001(13)
F16 0.0502(18) 0.071(2) 0.106(3) 0.029(2) 0.0234(18) 0.0133(16)
As2 0.0357(3) 0.0960(5) 0.0345(3) 0.0130(3) 0.0025(2) 0.0138(3)
F21 0.077(2) 0.147(4) 0.0418(18) -0.011(2) -0.0015(16) 0.013(2)
F22 0.123(3) 0.131(4) 0.056(2) 0.016(2) 0.002(2) -0.072(3)
F23 0.0444(19) 0.105(3) 0.142(4) -0.025(3) 0.019(2) 0.0060(19)
F24 0.0588(19) 0.078(2) 0.061(2) 0.0116(17) -0.0114(15) 0.0089(17)
F25 0.045(2) 0.275(7) 0.108(3) -0.096(4) -0.026(2) 0.047(3)
F26 0.269(7) 0.114(4) 0.043(2) 0.026(2) 0.015(3) 0.041(4)

loop_
_atom_type_symbol
_atom_type_description
_atom_type_scat_dispersion_real
_atom_type_scat_dispersion_imag
_atom_type_scat_source
C C 0.0181 0.0091 'International Tables Vol C Tables 4.2.6.8 and 6.1.1.4'
H H 0 0 'International Tables Vol C Tables 4.2.6.8 and 6.1.1.4'
P P 0.2955 0.4335 'International Tables Vol C Tables 4.2.6.8 and 6.1.1.4'
Ru Ru 0.0552 3.296 'International Tables Vol C Tables 4.2.6.8 and 6.1.1.4'
F F 0.0727 0.0534 'International Tables Vol C Tables 4.2.6.8 and 6.1.1.4'
Fe Fe -1.1336 3.1974 'International Tables Vol C Tables 4.2.6.8 and 6.1.1.4'
As As -0.93 1.0051 'International Tables Vol C Tables 4.2.6.8 and 6.1.1.4'

loop_
_geom_angle_atom_site_label_1
_geom_angle_atom_site_label_2
_geom_angle_atom_site_label_3
_geom_angle
C1 Ru1 C102 120.4(2)
C1 Ru1 C104 140.3(2)
C102 Ru1 C104 59.1(2)
C1 Ru1 C101 96.21(18)
C102 Ru1 C101 36.3(2)
C104 Ru1 C101 59.6(2)
C1 Ru1 C105 106.35(19)
C102 Ru1 C105 59.9(2)
C104 Ru1 C105 35.5(2)
C101 Ru1 C105 36.2(2)
C1 Ru1 C103 155.54(19)
C102 Ru1 C103 36.2(2)
C104 Ru1 C103 34.6(2)
C101 Ru1 C103 60.17(19)
C105 Ru1 C103 59.12(19)
C1 Ru1 P2 93.08(13)
C102 Ru1 P2 100.22(16)
C104 Ru1 P2 126.59(16)
C101 Ru1 P2 131.73(18)
C105 Ru1 P2 157.25(14)
C103 Ru1 P2 98.47(15)
C1 Ru1 P1 81.48(13)
C102 Ru1 P1 157.33(16)
C104 Ru1 P1 100.80(14)
C101 Ru1 P1 145.18(18)
C105 Ru1 P1 110.99(16)
C103 Ru1 P1 121.17(16)
P2 Ru1 P1 83.04(4)
C8 Ru2 C205 92.55(19)
C8 Ru2 C201 118.36(19)
C205 Ru2 C201 36.63(18)
C8 Ru2 C203 136.7(2)
C205 Ru2 C203 61.02(19)
C201 Ru2 C203 60.51(19)
C8 Ru2 C204 101.7(2)
C205 Ru2 C204 36.53(18)
C201 Ru2 C204 60.80(18)
C203 Ru2 C204 36.7(2)
C8 Ru2 C202 153.10(18)
C205 Ru2 C202 60.95(18)
C201 Ru2 C202 36.61(19)
C203 Ru2 C202 35.6(2)
C204 Ru2 C202 60.5(2)
C8 Ru2 P3 87.26(14)
C205 Ru2 P3 126.48(13)
C201 Ru2 P3 99.34(12)
C203 Ru2 P3 135.80(16)
C204 Ru2 P3 160.14(14)
C202 Ru2 P3 104.32(14)
C8 Ru2 P4 94.59(13)
C205 Ru2 P4 149.12(13)
C201 Ru2 P4 146.95(14)
C203 Ru2 P4 94.31(13)
C204 Ru2 P4 112.62(13)
C202 Ru2 P4 110.55(14)
P3 Ru2 P4 83.90(4)
C401 Fe4 C402 41.5(2)
C401 Fe4 C405 41.8(2)
C402 Fe4 C405 70.1(2)
C401 Fe4 C400 123.7(2)
C402 Fe4 C400 160.0(2)
C405 Fe4 C400 107.6(2)
C401 Fe4 C409 158.0(3)
C402 Fe4 C409 158.6(3)
C405 Fe4 C409 120.6(3)
C400 Fe4 C409 39.8(3)
C401 Fe4 C404 69.0(2)
C402 Fe4 C404 68.8(2)
C405 Fe4 C404 40.9(2)
C400 Fe4 C404 123.2(2)
C409 Fe4 C404 106.2(2)
C401 Fe4 C406 109.2(2)
C402 Fe4 C406 124.0(2)
C405 Fe4 C406 124.3(2)
C400 Fe4 C406 40.0(2)
C409 Fe4 C406 67.5(3)
C404 Fe4 C406 159.9(2)
C401 Fe4 C408 160.6(3)
C402 Fe4 C408 122.7(3)
C405 Fe4 C408 155.8(3)
C400 Fe4 C408 67.6(3)
C409 Fe4 C408 40.5(3)
C404 Fe4 C408 120.3(2)
C406 Fe4 C408 68.3(2)
C401 Fe4 C407 124.3(3)
C402 Fe4 C407 107.8(3)
C405 Fe4 C407 161.0(2)
C400 Fe4 C407 67.5(3)
C409 Fe4 C407 68.3(3)
C404 Fe4 C407 157.3(2)
C406 Fe4 C407 40.3(2)
C408 Fe4 C407 41.3(3)
C401 Fe4 C403 68.8(2)
C402 Fe4 C403 40.7(2)
C405 Fe4 C403 68.9(2)
C400 Fe4 C403 158.4(2)
C409 Fe4 C403 122.3(3)
C404 Fe4 C403 40.3(2)
C406 Fe4 C403 159.2(2)
C408 Fe4 C403 106.4(3)
C407 Fe4 C403 122.6(3)
C121 P1 C10 106.02(19)
C121 P1 C111 104.9(2)
C10 P1 C111 102.5(2)
C121 P1 Ru1 116.01(14)
C10 P1 Ru1 107.56(14)
C111 P1 Ru1 118.40(14)
C116 C111 C112 119.0(4)
C116 C111 P1 120.6(3)
C112 C111 P1 120.3(3)
C113 C112 C111 121.2(4)
C113 C112 H112 119.4
C111 C112 H112 119.4
C114 C113 C112 119.4(4)
C114 C113 H113 120.3
C112 C113 H113 120.3
C113 C114 C115 119.6(4)
C113 C114 H114 120.2
C115 C114 H114 120.2
C114 C115 C116 121.2(4)
C114 C115 H115 119.4
C116 C115 H115 119.4
C111 C116 C115 119.5(4)
C111 C116 H116 120.3
C115 C116 H116 120.3
C122 C121 C126 118.4(4)
C122 C121 P1 123.6(4)
C126 C121 P1 117.8(3)
C121 C122 C123 120.9(5)
C121 C122 H122 119.5
C123 C122 H122 119.5
C124 C123 C122 120.4(5)
C124 C123 H123 119.8
C122 C123 H123 119.8
C125 C124 C123 120.1(5)
C125 C124 H124 120
C123 C124 H124 120
C124 C125 C126 120.1(5)
C124 C125 H125 119.9
C126 C125 H125 119.9
C121 C126 C125 119.9(4)
C121 C126 H126 120
C125 C126 H126 120
C20 C10 P1 107.5(3)
C20 C10 H10A 110.2
P1 C10 H10A 110.2
C20 C10 H10B 110.2
P1 C10 H10B 110.2
H10A C10 H10B 108.5
C10 C20 P2 109.0(3)
C10 C20 H20A 109.9
P2 C20 H20A 109.9
C10 C20 H20B 109.9
P2 C20 H20B 109.9
H20A C20 H20B 108.3
C211 P2 C221 101.0(2)
C211 P2 C20 104.2(2)
C221 P2 C20 105.1(2)
C211 P2 Ru1 119.22(14)
C221 P2 Ru1 115.25(14)
C20 P2 Ru1 110.59(15)
C212 C211 C216 119.3(4)
C212 C211 P2 121.8(3)
C216 C211 P2 119.0(3)
C211 C212 C213 120.0(4)
C211 C212 H212 120
C213 C212 H212 120
C214 C213 C212 121.2(5)
C214 C213 H213 119.4
C212 C213 H213 119.4
C213 C214 C215 119.7(4)
C213 C214 H214 120.2
C215 C214 H214 120.2
C216 C215 C214 119.4(5)
C216 C215 H215 120.3
C214 C215 H215 120.3
C215 C216 C211 120.5(5)
C215 C216 H216 119.7
C211 C216 H216 119.7
C222 C221 C226 119.3(4)
C222 C221 P2 118.7(3)
C226 C221 P2 122.0(4)
C223 C222 C221 120.0(5)
C223 C222 H222 120
C221 C222 H222 120
C224 C223 C222 120.2(5)
C224 C223 H223 119.9
C222 C223 H223 119.9
C225 C224 C223 120.8(5)
C225 C224 H224 119.6
C223 C224 H224 119.6
C224 C225 C226 120.1(5)
C224 C225 H225 120
C226 C225 H225 120
C221 C226 C225 119.7(5)
C221 C226 H226 120.1
C225 C226 H226 120.1
C2 C1 Ru1 175.8(4)
C1 C2 C3 179.1(5)
C2 C3 C4 136.5(4)
C2 C3 C6 135.1(4)
C4 C3 C6 87.9(4)
C5 C4 C3 92.6(4)
C5 C4 C401 134.8(4)
C3 C4 C401 132.3(4)
C4 C5 C601 143.3(8)
C4 C5 C501 135.0(6)
C4 C5 C6 91.2(4)
C601 C5 C6 125.5(8)
C501 C5 C6 133.5(6)
C7 C6 C5 136.6(4)
C7 C6 C3 134.9(4)
C5 C6 C3 88.3(4)
C8 C7 C6 173.3(5)
C7 C8 Ru2 171.0(4)
C321 P3 C311 104.3(2)
C321 P3 C30 107.1(2)
C311 P3 C30 102.8(2)
C321 P3 Ru2 112.49(15)
C311 P3 Ru2 119.11(15)
C30 P3 Ru2 110.00(15)
C312 C311 C319 119.2(4)
C312 C311 P3 120.7(4)
C319 C311 P3 120.1(3)
C311 C312 C313 119.9(5)
C311 C312 H312 120.1
C313 C312 H312 120.1
C314 C313 C312 120.3(5)
C314 C313 H313 119.9
C312 C313 H313 119.9
C313 C314 C315 120.4(5)
C313 C314 H314 119.8
C315 C314 H314 119.8
C314 C315 C319 120.0(5)
C314 C315 H315 120
C319 C315 H315 120
C325 C316 C321 121.9(5)
C325 C316 H316 119
C321 C316 H316 119
C315 C319 C311 120.3(5)
C315 C319 H319 119.8
C311 C319 H319 119.8
C316 C321 C322 117.6(5)
C316 C321 P3 123.0(4)
C322 C321 P3 119.0(4)
C323 C322 C321 120.7(5)
C323 C322 H322 119.7
C321 C322 H322 119.7
C324 C323 C322 119.3(5)
C324 C323 H323 120.3
C322 C323 H323 120.3
C325 C324 C323 121.0(6)
C325 C324 H324 119.5
C323 C324 H324 119.5
C324 C325 C316 119.4(6)
C324 C325 H325 120.3
C316 C325 H325 120.3
C40 C30 P3 110.4(3)
C40 C30 H30A 109.6
P3 C30 H30A 109.6
C40 C30 H30B 109.6
P3 C30 H30B 109.6
H30A C30 H30B 108.1
C30 C40 P4 111.4(3)
C30 C40 H40A 109.3
P4 C40 H40A 109.3
C30 C40 H40B 109.3
P4 C40 H40B 109.3
H40A C40 H40B 108
C421 P4 C411 103.1(2)
C421 P4 C40 107.0(2)
C411 P4 C40 101.8(2)
C421 P4 Ru2 117.03(15)
C411 P4 Ru2 115.10(15)
C40 P4 Ru2 111.39(14)
C416 C411 C412 119.2(4)
C416 C411 P4 123.7(4)
C412 C411 P4 117.1(4)
C413 C412 C411 120.5(5)
C413 C412 H412 119.7
C411 C412 H412 119.7
C412 C413 C414 118.9(5)
C412 C413 H413 120.5
C414 C413 H413 120.5
C415 C414 C413 120.0(5)
C415 C414 H414 120
C413 C414 H414 120
C414 C415 C416 120.5(6)
C414 C415 H415 119.8
C416 C415 H415 119.8
C411 C416 C415 120.8(5)
C411 C416 H416 119.6
C415 C416 H416 119.6
C426 C421 C422 117.5(5)
C426 C421 P4 119.4(3)
C422 C421 P4 123.1(4)
C423 C422 C421 120.7(5)
C423 C422 H422 119.6
C421 C422 H422 119.6
C424 C423 C422 120.7(5)
C424 C423 H423 119.7
C422 C423 H423 119.7
C423 C424 C425 120.3(5)
C423 C424 H424 119.9
C425 C424 H424 119.9
C426 C425 C424 119.4(5)
C426 C425 H425 120.3
C424 C425 H425 120.3
C421 C426 C425 121.5(4)
C421 C426 H426 119.3
C425 C426 H426 119.3
C105 C101 C102 106.5(5)
C105 C101 Ru1 72.0(3)
C102 C101 Ru1 71.2(3)
C105 C101 H101 126.7
C102 C101 H101 126.7
Ru1 C101 H101 121.9
C103 C102 C101 107.9(5)
C103 C102 Ru1 72.8(3)
C101 C102 Ru1 72.5(3)
C103 C102 H102 126
C101 C102 H102 126
Ru1 C102 H102 120.5
C104 C103 C102 107.7(5)
C104 C103 Ru1 72.3(3)
C102 C103 Ru1 71.0(3)
C104 C103 H103 126.1
C102 C103 H103 126.1
Ru1 C103 H103 122.3
C103 C104 C105 110.1(5)
C103 C104 Ru1 73.1(3)
C105 C104 Ru1 72.4(3)
C103 C104 H104 124.9
C105 C104 H104 124.9
Ru1 C104 H104 121.2
C104 C105 C101 107.7(5)
C104 C105 Ru1 72.1(3)
C101 C105 Ru1 71.9(3)
C104 C105 H105 126.1
C101 C105 H105 126.1
Ru1 C105 H105 121.6
C205 C201 C202 107.8(5)
C205 C201 Ru2 71.2(3)
C202 C201 Ru2 72.5(3)
C205 C201 H201 126.1
C202 C201 H201 126.1
Ru2 C201 H201 121.9
C203 C202 C201 108.0(5)
C203 C202 Ru2 71.5(3)
C201 C202 Ru2 70.9(3)
C203 C202 H202 126
C201 C202 H202 126
Ru2 C202 H202 123.3
C202 C203 C204 108.8(5)
C202 C203 Ru2 72.9(3)
C204 C203 Ru2 71.9(3)
C202 C203 H203 125.6
C204 C203 H203 125.6
Ru2 C203 H203 121.3
C205 C204 C203 107.3(5)
C205 C204 Ru2 70.8(3)
C203 C204 Ru2 71.4(3)
C205 C204 H204 126.4
C203 C204 H204 126.4
Ru2 C204 H204 123.1
C204 C205 C201 108.1(5)
C204 C205 Ru2 72.6(3)
C201 C205 Ru2 72.2(3)
C204 C205 H205 126
C201 C205 H205 126
Ru2 C205 H205 121
C402 C401 C405 107.8(4)
C402 C401 C4 125.8(5)
C405 C401 C4 124.7(4)
C402 C401 Fe4 69.2(3)
C405 C401 Fe4 69.2(3)
C4 C401 Fe4 115.4(4)
C403 C402 C401 108.0(5)
C403 C402 Fe4 71.5(3)
C401 C402 Fe4 69.2(3)
C403 C402 H402 126
C401 C402 H402 126
Fe4 C402 H402 124.9
C404 C403 C402 108.0(4)
C404 C403 Fe4 69.1(3)
C402 C403 Fe4 67.8(3)
C404 C403 H403 126
C402 C403 H403 126
Fe4 C403 H403 128.7
C403 C404 C405 108.9(4)
C403 C404 Fe4 70.6(3)
C405 C404 Fe4 68.5(3)
C403 C404 H404 125.5
C405 C404 H404 125.5
Fe4 C404 H404 126.9
C404 C405 C401 107.2(4)
C404 C405 Fe4 70.6(3)
C401 C405 Fe4 69.0(3)
C404 C405 H405 126.4
C401 C405 H405 126.4
Fe4 C405 H405 125.6
C400 C406 C407 108.2(6)
C400 C406 Fe4 69.6(3)
C407 C406 Fe4 70.3(3)
C400 C406 H406 125.9
C407 C406 H406 125.9
Fe4 C406 H406 125.8
C406 C407 C408 106.9(6)
C406 C407 Fe4 69.4(3)
C408 C407 Fe4 69.0(3)
C406 C407 H407 126.5
C408 C407 H407 126.5
Fe4 C407 H407 126.6
C409 C408 C407 107.1(6)
C409 C408 Fe4 69.7(4)
C407 C408 Fe4 69.8(4)
C409 C408 H408 126.5
C407 C408 H408 126.5
Fe4 C408 H408 125.7
C400 C409 C408 108.1(7)
C400 C409 Fe4 69.7(4)
C408 C409 Fe4 69.8(4)
C400 C409 H409 125.9
C408 C409 H409 125.9
Fe4 C409 H409 126.1
C409 C400 C406 109.6(6)
C409 C400 Fe4 70.5(4)
C406 C400 Fe4 70.5(4)
C409 C400 H400 125.2
C406 C400 H400 125.2
Fe4 C400 H400 125.4
C505 Fe5 C501 41.5(3)
C505 Fe5 C504 40.2(3)
C501 Fe5 C504 68.8(3)
C505 Fe5 C503 68.4(3)
C501 Fe5 C503 69.0(3)
C504 Fe5 C503 40.5(3)
C508 Fe5 C500 65.3(4)
C508 Fe5 C507 40.9(4)
C500 Fe5 C507 67.2(4)
C508 Fe5 C509 39.0(4)
C500 Fe5 C509 39.8(3)
C507 Fe5 C509 68.4(4)
C505 Fe5 C502 69.1(4)
C501 Fe5 C502 41.7(3)
C504 Fe5 C502 67.9(4)
C503 Fe5 C502 40.0(3)
C508 Fe5 C506 68.8(4)
C500 Fe5 C506 41.5(4)
C507 Fe5 C506 41.1(4)
C509 Fe5 C506 70.1(4)
C505 C501 C5 122.3(7)
C505 C501 C502 106.4(7)
C5 C501 C502 131.3(8)
C505 C501 Fe5 69.0(5)
C5 C501 Fe5 124.6(6)
C502 C501 Fe5 70.4(4)
C503 C502 C501 107.4(8)
C503 C502 Fe5 69.2(5)
C501 C502 Fe5 67.9(5)
C503 C502 H502 126.3
C501 C502 H502 126.3
Fe5 C502 H502 128.2
C502 C503 C504 109.1(7)
C502 C503 Fe5 70.9(5)
C504 C503 Fe5 69.9(5)
C502 C503 H503 125.4
C504 C503 H503 125.4
Fe5 C503 H503 125.3
C505 C504 C503 108.4(6)
C505 C504 Fe5 68.9(5)
C503 C504 Fe5 69.5(5)
C505 C504 H504 125.8
C503 C504 H504 125.8
Fe5 C504 H504 127.3
C504 C505 C501 108.7(7)
C504 C505 Fe5 70.9(5)
C501 C505 Fe5 69.5(5)
C504 C505 H505 125.7
C501 C505 H505 125.7
Fe5 C505 H505 125.5
C507 C506 C500 101.6(8)
C507 C506 Fe5 67.6(5)
C500 C506 Fe5 67.3(5)
C507 C506 H506 129.2
C500 C506 H506 129.2
Fe5 C506 H506 127.3
C508 C507 C506 108.5(9)
C508 C507 Fe5 69.5(5)
C506 C507 Fe5 71.3(6)
C508 C507 H507 125.7
C506 C507 H507 125.7
Fe5 C507 H507 125
C509 C508 C507 111.3(8)
C509 C508 Fe5 71.3(5)
C507 C508 Fe5 69.7(5)
C509 C508 H508 124.4
C507 C508 H508 124.4
Fe5 C508 H508 126.3
C508 C509 C500 105.6(9)
C508 C509 Fe5 69.7(5)
C500 C509 Fe5 69.4(5)
C508 C509 H509 127.2
C500 C509 H509 127.2
Fe5 C509 H509 125.3
C509 C500 C506 112.9(8)
C509 C500 Fe5 70.8(5)
C506 C500 Fe5 71.1(5)
C509 C500 H500 123.6
C506 C500 H500 123.6
Fe5 C500 H500 126.1
C605 Fe6 C604 39.9(4)
C608 Fe6 C600 68.4(7)
C605 Fe6 C603 68.5(6)
C604 Fe6 C603 40.7(5)
C605 Fe6 C601 41.2(5)
C604 Fe6 C601 68.3(6)
C603 Fe6 C601 69.1(6)
C608 Fe6 C609 39.3(5)
C600 Fe6 C609 41.1(5)
C608 Fe6 C606 68.9(6)
C600 Fe6 C606 41.3(6)
C609 Fe6 C606 68.7(7)
C605 Fe6 C602 68.9(6)
C604 Fe6 C602 67.9(6)
C603 Fe6 C602 40.4(4)
C601 Fe6 C602 41.5(4)
C608 Fe6 C607 41.7(6)
C600 Fe6 C607 67.3(7)
C609 Fe6 C607 67.2(6)
C606 Fe6 C607 39.2(5)
C605 C601 C5 131.7(14)
C605 C601 C602 106.4(11)
C5 C601 C602 119.5(12)
C605 C601 Fe6 68.4(7)
C5 C601 Fe6 112.7(9)
C602 C601 Fe6 70.2(6)
C603 C602 C601 107.0(10)
C603 C602 Fe6 68.2(7)
C601 C602 Fe6 68.3(6)
C603 C602 H602 126.5
C601 C602 H602 126.5
Fe6 C602 H602 128.5
C604 C603 C602 108.4(11)
C604 C603 Fe6 69.9(8)
C602 C603 Fe6 71.4(7)
C604 C603 H603 125.8
C602 C603 H603 125.8
Fe6 C603 H603 124.5
C605 C604 C603 109.1(11)
C605 C604 Fe6 69.4(7)
C603 C604 Fe6 69.5(8)
C605 C604 H604 125.4
C603 C604 H604 125.4
Fe6 C604 H604 127.3
C604 C605 C601 109.0(11)
C604 C605 Fe6 70.7(8)
C601 C605 Fe6 70.4(7)
C604 C605 H605 125.5
C601 C605 H605 125.5
Fe6 C605 H605 125
C607 C606 C600 105.4(13)
C607 C606 Fe6 69.4(8)
C600 C606 Fe6 66.4(8)
C607 C606 H606 127.3
C600 C606 H606 127.3
Fe6 C606 H606 128.3
C606 C607 C608 109.8(13)
C606 C607 Fe6 71.4(8)
C608 C607 Fe6 67.6(7)
C606 C607 H607 125.1
C608 C607 H607 125.1
Fe6 C607 H607 127.4
C609 C608 C607 107.4(13)
C609 C608 Fe6 71.3(8)
C607 C608 Fe6 70.7(7)
C609 C608 H608 126.3
C607 C608 H608 126.3
Fe6 C608 H608 123.4
C608 C609 C600 108.6(14)
C608 C609 Fe6 69.4(8)
C600 C609 Fe6 68.0(7)
C608 C609 H609 125.7
C600 C609 H609 125.7
Fe6 C609 H609 128.4
C609 C600 C606 108.7(14)
C609 C600 Fe6 70.8(7)
C606 C600 Fe6 72.3(7)
C609 C600 H600 125.7
C606 C600 H600 125.7
Fe6 C600 H600 122.8
C516 C511 C512 121.1(6)
C516 C511 H511 119.5
C512 C511 H511 119.5
C511 C512 C513 118.7(6)
C511 C512 H512 120.6
C513 C512 H512 120.6
C514 C513 C512 121.1(6)
C514 C513 H513 119.5
C512 C513 H513 119.5
C515 C514 C513 118.1(6)
C515 C514 H514 121
C513 C514 H514 121
C516 C515 C514 120.4(6)
C516 C515 H515 119.8
C514 C515 H515 119.8
C511 C516 C515 120.6(6)
C511 C516 H516 119.7
C515 C516 H516 119.7
C616 C611 C612 123.4(7)
C616 C611 H611 118.3
C612 C611 H611 118.3
C611 C612 C613 118.6(7)
C611 C612 H612 120.7
C613 C612 H612 120.7
C614 C613 C612 117.3(7)
C614 C613 H613 121.4
C612 C613 H613 121.4
C615 C614 C613 122.5(7)
C615 C614 H614 118.8
C613 C614 H614 118.8
C616 C615 C614 119.3(7)
C616 C615 H615 120.4
C614 C615 H615 120.4
C611 C616 C615 119.0(7)
C611 C616 H616 120.5
C615 C616 H616 120.5
C712 C711 C716 118.8(7)
C712 C711 H711 120.6
C716 C711 H711 120.6
C711 C712 C713 122.7(7)
C711 C712 H712 118.6
C713 C712 H712 118.6
C714 C713 C712 119.0(7)
C714 C713 H713 120.5
C712 C713 H713 120.5
C713 C714 C715 120.5(6)
C713 C714 H714 119.8
C715 C714 H714 119.8
C714 C715 C716 119.8(6)
C714 C715 H715 120.1
C716 C715 H715 120.1
C711 C716 C715 119.1(6)
C711 C716 H716 120.5
C715 C716 H716 120.5
C816 C811 C812 120.9(10)
C816 C811 H811 119.5
C812 C811 H811 119.5
C811 C812 C813 119.6(11)
C811 C812 H812 120.2
C813 C812 H812 120.2
C814 C813 C812 120.6(11)
C814 C813 H813 119.7
C812 C813 H813 119.7
C813 C814 C815 120.8(11)
C813 C814 H814 119.6
C815 C814 H814 119.6
C816 C815 C814 117.9(11)
C816 C815 H815 121
C814 C815 H815 121
C811 C816 C815 120.0(10)
C811 C816 H816 120
C815 C816 H816 120
C826 C821 C822 117.6(15)
C826 C821 H821 121.2
C822 C821 H821 121.2
C821 C822 C823 119.2(13)
C821 C822 H822 120.4
C823 C822 H822 120.4
C824 C823 C822 121.5(14)
C824 C823 H823 119.3
C822 C823 H823 119.3
C823 C824 C825 119.3(15)
C823 C824 H824 120.4
C825 C824 H824 120.4
C824 C825 C826 118.5(15)
C824 C825 H825 120.7
C826 C825 H825 120.7
C821 C826 C825 123.1(16)
C821 C826 H826 118.4
C825 C826 H826 118.4
F13 As1 F12 90.62(15)
F13 As1 F11 178.47(16)
F12 As1 F11 90.38(16)
F13 As1 F14 89.80(15)
F12 As1 F14 89.67(16)
F11 As1 F14 89.04(16)
F13 As1 F15 88.81(15)
F12 As1 F15 179.03(17)
F11 As1 F15 90.19(15)
F14 As1 F15 89.55(14)
F13 As1 F16 91.29(17)
F12 As1 F16 90.43(17)
F11 As1 F16 89.86(17)
F14 As1 F16 178.90(16)
F15 As1 F16 90.36(15)
F23 As2 F22 91.3(2)
F23 As2 F26 92.1(3)
F22 As2 F26 176.3(3)
F23 As2 F25 176.4(2)
F22 As2 F25 88.5(3)
F26 As2 F25 88.0(3)
F23 As2 F24 89.24(18)
F22 As2 F24 88.73(17)
F26 As2 F24 89.9(2)
F25 As2 F24 87.2(2)
F23 As2 F21 91.0(2)
F22 As2 F21 91.09(19)
F26 As2 F21 90.2(2)
F25 As2 F21 92.6(2)
F24 As2 F21 179.72(19)

loop_
_geom_bond_atom_site_label_1
_geom_bond_atom_site_label_2
_geom_bond_distance
Ru1 C1 1.913(4)
Ru1 C102 2.212(5)
Ru1 C104 2.227(5)
Ru1 C101 2.229(5)
Ru1 C105 2.230(5)
Ru1 C103 2.236(4)
Ru1 P2 2.2831(12)
Ru1 P1 2.2834(11)
Ru2 C8 1.898(5)
Ru2 C205 2.219(5)
Ru2 C201 2.232(5)
Ru2 C203 2.236(5)
Ru2 C204 2.242(5)
Ru2 C202 2.254(5)
Ru2 P3 2.2759(12)
Ru2 P4 2.2908(12)
Fe4 C401 2.014(5)
Fe4 C402 2.014(5)
Fe4 C405 2.015(5)
Fe4 C400 2.030(6)
Fe4 C409 2.041(7)
Fe4 C404 2.042(5)
Fe4 C406 2.042(6)
Fe4 C408 2.043(6)
Fe4 C407 2.053(6)
Fe4 C403 2.062(5)
P1 C121 1.814(4)
P1 C10 1.828(4)
P1 C111 1.830(4)
C111 C116 1.390(6)
C111 C112 1.395(6)
C112 C113 1.394(6)
C112 H112 0.95
C113 C114 1.384(7)
C113 H113 0.95
C114 C115 1.386(7)
C114 H114 0.95
C115 C116 1.394(6)
C115 H115 0.95
C116 H116 0.95
C121 C122 1.381(6)
C121 C126 1.396(7)
C122 C123 1.382(7)
C122 H122 0.95
C123 C124 1.369(7)
C123 H123 0.95
C124 C125 1.366(7)
C124 H124 0.95
C125 C126 1.404(7)
C125 H125 0.95
C126 H126 0.95
C10 C20 1.528(6)
C10 H10A 0.99
C10 H10B 0.99
C20 P2 1.854(4)
C20 H20A 0.99
C20 H20B 0.99
P2 C211 1.838(4)
P2 C221 1.840(4)
C211 C212 1.381(6)
C211 C216 1.399(6)
C212 C213 1.388(7)
C212 H212 0.95
C213 C214 1.367(7)
C213 H213 0.95
C214 C215 1.400(7)
C214 H214 0.95
C215 C216 1.389(7)
C215 H215 0.95
C216 H216 0.95
C221 C222 1.385(7)
C221 C226 1.388(6)
C222 C223 1.381(7)
C222 H222 0.95
C223 C224 1.367(7)
C223 H223 0.95
C224 C225 1.355(8)
C224 H224 0.95
C225 C226 1.393(7)
C225 H225 0.95
C226 H226 0.95
C1 C2 1.244(6)
C2 C3 1.346(6)
C3 C4 1.452(6)
C3 C6 1.489(6)
C4 C5 1.392(7)
C4 C401 1.454(7)
C5 C601 1.423(16)
C5 C501 1.429(9)
C5 C6 1.464(6)
C6 C7 1.352(7)
C7 C8 1.254(6)
P3 C321 1.812(5)
P3 C311 1.835(5)
P3 C30 1.846(4)
C311 C312 1.385(6)
C311 C319 1.394(6)
C312 C313 1.397(7)
C312 H312 0.95
C313 C314 1.372(8)
C313 H313 0.95
C314 C315 1.373(8)
C314 H314 0.95
C315 C319 1.388(7)
C315 H315 0.95
C316 C325 1.369(8)
C316 C321 1.377(7)
C316 H316 0.95
C319 H319 0.95
C321 C322 1.395(7)
C322 C323 1.386(7)
C322 H322 0.95
C323 C324 1.368(9)
C323 H323 0.95
C324 C325 1.364(9)
C324 H324 0.95
C325 H325 0.95
C30 C40 1.528(6)
C30 H30A 0.99
C30 H30B 0.99
C40 P4 1.850(4)
C40 H40A 0.99
C40 H40B 0.99
P4 C421 1.818(5)
P4 C411 1.844(5)
C411 C416 1.362(7)
C411 C412 1.391(7)
C412 C413 1.388(7)
C412 H412 0.95
C413 C414 1.394(9)
C413 H413 0.95
C414 C415 1.363(8)
C414 H414 0.95
C415 C416 1.380(7)
C415 H415 0.95
C416 H416 0.95
C421 C426 1.385(7)
C421 C422 1.413(6)
C422 C423 1.376(7)
C422 H422 0.95
C423 C424 1.357(7)
C423 H423 0.95
C424 C425 1.391(7)
C424 H424 0.95
C425 C426 1.384(7)
C425 H425 0.95
C426 H426 0.95
C101 C105 1.384(8)
C101 C102 1.384(8)
C101 H101 0.95
C102 C103 1.384(8)
C102 H102 0.95
C103 C104 1.329(8)
C103 H103 0.95
C104 C105 1.359(8)
C104 H104 0.95
C105 H105 0.95
C201 C205 1.399(7)
C201 C202 1.409(7)
C201 H201 0.95
C202 C203 1.373(8)
C202 H202 0.95
C203 C204 1.411(8)
C203 H203 0.95
C204 C205 1.398(7)
C204 H204 0.95
C205 H205 0.95
C401 C402 1.429(7)
C401 C405 1.437(7)
C402 C403 1.418(7)
C402 H402 0.95
C403 C404 1.415(7)
C403 H403 0.95
C404 C405 1.419(7)
C404 H404 0.95
C405 H405 0.95
C406 C400 1.392(9)
C406 C407 1.409(8)
C406 H406 0.95
C407 C408 1.444(9)
C407 H407 0.95
C408 C409 1.413(11)
C408 H408 0.95
C409 C400 1.384(9)
C409 H409 0.95
C400 H400 0.95
Fe5 C505 2.010(9)
Fe5 C501 2.018(8)
Fe5 C504 2.035(9)
Fe5 C508 2.031(8)
Fe5 C503 2.030(8)
Fe5 C500 2.032(8)
Fe5 C507 2.034(10)
Fe5 C509 2.051(8)
Fe5 C502 2.051(9)
Fe5 C506 2.084(10)
C501 C505 1.427(10)
C501 C502 1.450(10)
C502 C503 1.394(11)
C502 H502 0.95
C503 C504 1.408(10)
C503 H503 0.95
C504 C505 1.392(10)
C504 H504 0.95
C505 H505 0.95
C506 C507 1.445(13)
C506 C500 1.460(14)
C506 H506 0.95
C507 C508 1.419(14)
C507 H507 0.95
C508 C509 1.361(13)
C508 H508 0.95
C509 C500 1.390(12)
C509 H509 0.95
C500 H500 0.95
Fe6 C605 2.009(12)
Fe6 C608 2.015(13)
Fe6 C604 2.024(14)
Fe6 C600 2.001(13)
Fe6 C603 2.019(13)
Fe6 C601 2.035(12)
Fe6 C609 2.038(13)
Fe6 C606 2.081(13)
Fe6 C602 2.061(11)
Fe6 C607 2.056(13)
C601 C605 1.423(15)
C601 C602 1.452(15)
C602 C603 1.409(14)
C602 H602 0.95
C603 C604 1.405(15)
C603 H603 0.95
C604 C605 1.377(15)
C604 H604 0.95
C605 H605 0.95
C606 C607 1.387(17)
C606 C600 1.44(2)
C606 H606 0.95
C607 C608 1.448(19)
C607 H607 0.95
C608 C609 1.362(19)
C608 H608 0.95
C609 C600 1.419(18)
C609 H609 0.95
C600 H600 0.95
C511 C516 1.351(7)
C511 C512 1.367(7)
C511 H511 0.95
C512 C513 1.389(7)
C512 H512 0.95
C513 C514 1.389(7)
C513 H513 0.95
C514 C515 1.382(7)
C514 H514 0.95
C515 C516 1.377(7)
C515 H515 0.95
C516 H516 0.95
C611 C616 1.351(7)
C611 C612 1.369(7)
C611 H611 0.95
C612 C613 1.413(8)
C612 H612 0.95
C613 C614 1.382(8)
C613 H613 0.95
C614 C615 1.375(7)
C614 H614 0.95
C615 C616 1.373(7)
C615 H615 0.95
C616 H616 0.95
C711 C712 1.359(6)
C711 C716 1.390(7)
C711 H711 0.95
C712 C713 1.364(7)
C712 H712 0.95
C713 C714 1.357(6)
C713 H713 0.95
C714 C715 1.386(6)
C714 H714 0.95
C715 C716 1.391(6)
C715 H715 0.95
C716 H716 0.95
C811 C816 1.366(9)
C811 C812 1.371(9)
C811 H811 0.95
C812 C813 1.379(9)
C812 H812 0.95
C813 C814 1.352(9)
C813 H813 0.95
C814 C815 1.402(9)
C814 H814 0.95
C815 C816 1.405(9)
C815 H815 0.95
C816 H816 0.95
C821 C826 1.385(10)
C821 C822 1.401(10)
C821 H821 0.95
C822 C823 1.400(10)
C822 H822 0.95
C823 C824 1.380(10)
C823 H823 0.95
C824 C825 1.385(10)
C824 H824 0.95
C825 C826 1.386(10)
C825 H825 0.95
C826 H826 0.95
As1 F13 1.718(3)
As1 F12 1.714(3)
As1 F11 1.722(3)
As1 F14 1.727(3)
As1 F15 1.730(3)
As1 F16 1.729(3)
As2 F23 1.683(4)
As2 F22 1.690(4)
As2 F26 1.694(4)
As2 F25 1.716(4)
As2 F24 1.729(4)
As2 F21 1.734(4)
